data_7006723
loop_
_publ_author_name
'Djukic, Jean-Pierre'
'Michon, Christophe'
'Ratkovic, Zoran'
'Kyritsakas-Gruber, Nathalie'
'de Cian, Andr\'e'
'Pfeffer, Michel'

_publ_section_title
;
 New manganese-scaffolded organic triple-deckers based on quinoxaline,
 pyrazine and pyrimidine cores.
;
_journal_issue 12
_journal_name_full 'Dalton transactions (Cambridge, England : 2003)'
_journal_page_first 1564
_journal_page_last 1573
_journal_paper_doi 10.1039/b513322j
_journal_year 2006
_chemical_formula_moiety 'C38 H34 Mn2 N2 O6'
_chemical_formula_sum 'C38 H34 Mn2 N2 O6'
_chemical_formula_weight 724.58
_chemical_name_systematic ' ?'
_space_group_IT_number 2
_symmetry_cell_setting triclinic
_symmetry_space_group_name_Hall '-P 1'
_symmetry_space_group_name_H-M 'P -1'
_cell_angle_alpha 70.543(5)
_cell_angle_beta 80.913(5)
_cell_angle_gamma 69.573(5)
_cell_formula_units_Z 2
_cell_length_a 9.5308(2)
_cell_length_b 12.9309(3)
_cell_length_c 15.1767(6)
_cell_measurement_temperature 173
_cell_volume 1650.85(11)
_computing_publication_material CIFGEN_IN_OpenMoleN_(_1997)
_computing_structure_refinement LSFM_OpenMoleN_(_1997)
_computing_structure_solution Direct_methods_(SIR,_Burla_et_al.,_1989)
_diffrn_ambient_temperature 173
_diffrn_measured_fraction_theta_full 0.996
_diffrn_measured_fraction_theta_max 0.996
_diffrn_measurement_details
;
12849 reflections were collected using program Collect
("Collect" Data collection software, Nonius B.V., 1998)
The conditions were as follow : crystal to detector distance = 36. mm.
Scan angle = 1.0 deg 1 scans of 40 sec per frame.
Data collection was divided into 2 set(s)
with the following starting angles and number of frames :

Set 1 Theta = 8.80 Omega = 0.00 Kappa = 0.00 91 frames
Set 2 Theta = -8.80 Kappa = 134.00 Phi = 0.00 25 frames
Friedel pairs were averaged. Internal R = 0.03
;
_diffrn_measurement_device_type KappaCCD
_diffrn_measurement_method '\p scans'
_diffrn_radiation_monochromator graphite
_diffrn_radiation_type Mo-K\a
_diffrn_radiation_wavelength 0.71073
_diffrn_reflns_av_R_equivalents 0.030
_diffrn_reflns_av_sigmaI/netI 0.333
_diffrn_reflns_limit_h_max 13
_diffrn_reflns_limit_h_min -13
_diffrn_reflns_limit_k_max 12
_diffrn_reflns_limit_k_min -18
_diffrn_reflns_limit_l_max 19
_diffrn_reflns_limit_l_min -21
_diffrn_reflns_number 12849
_diffrn_reflns_theta_full 30.02
_diffrn_reflns_theta_max 30.02
_diffrn_reflns_theta_min 2.5
_diffrn_source xray_tube
_diffrn_standards_decay_% 0
_exptl_absorpt_coefficient_mu 0.816
_exptl_absorpt_correction_T_max 1.0000
_exptl_absorpt_correction_T_min 0.9445
_exptl_absorpt_correction_type refdelf_(Walker_&_Stuart,_1983)
_exptl_crystal_colour orange
_exptl_crystal_density_diffrn 1.46
_exptl_crystal_density_method none
_exptl_crystal_description prism
_exptl_crystal_F_000 748
_exptl_crystal_size_max 0.12
_exptl_crystal_size_mid 0.10
_exptl_crystal_size_min 0.06
_refine_diff_density_max 0.502
_refine_diff_density_min -0.412
_refine_ls_extinction_method none
_refine_ls_goodness_of_fit_all 1.080
_refine_ls_goodness_of_fit_ref 1.011
_refine_ls_hydrogen_treatment noref
_refine_ls_matrix_type full
_refine_ls_number_constraints 0
_refine_ls_number_parameters 433
_refine_ls_number_reflns 5753
_refine_ls_number_restraints 0
_refine_ls_R_factor_all 0.082
_refine_ls_R_factor_gt 0.038
_refine_ls_shift/esd_mean 0.001
_refine_ls_shift/su_max 0.003
_refine_ls_structure_factor_coef F
_refine_ls_weighting_scheme sigma
_refine_ls_wR_factor_all 0.108
_refine_ls_wR_factor_ref 0.055
_reflns_number_gt 5753
_reflns_number_total 9474
_reflns_threshold_expression >3.0\s(I)
_cod_data_source_file b513322j.txt
_cod_data_source_block 4e
_cod_original_cell_volume 1650.86(8)
_cod_original_sg_symbol_H-M P-1
_cod_database_code 7006723

loop_
_symmetry_equiv_pos_as_xyz
x,y,z
-x,-y,-z

loop_
_atom_site_label
_atom_site_fract_x
_atom_site_fract_y
_atom_site_fract_z
_atom_site_U_iso_or_equiv
_atom_site_adp_type
_atom_site_calc_flag
_atom_site_calc_attached_atom
_atom_site_type_symbol
MN1 0.03285(3) 0.03919(3) 0.75858(2) 0.0207(1) Uani ? ? Mn
MN2 -0.17655(4) 0.48099(3) 0.84643(2) 0.0246(1) Uani ? ? Mn
C1 0.0045(2) -0.0963(2) 0.8202(2) 0.027(1) Uani ? ? C
O1 -0.0127(2) -0.1857(1) 0.8552(1) 0.0395(8) Uani ? ? O
C2 -0.0935(2) 0.0642(2) 0.6713(2) 0.029(1) Uani ? ? C
O2 -0.1850(2) 0.0851(2) 0.6214(1) 0.0426(9) Uani ? ? O
C3 -0.1315(2) 0.1308(2) 0.8069(2) 0.028(1) Uani ? ? C
O3 -0.2401(2) 0.1838(2) 0.8373(1) 0.041(1) Uani ? ? O
C4 -0.1812(3) 0.5310(2) 0.9452(2) 0.031(1) Uani ? ? C
O4 -0.1829(2) 0.5594(2) 1.0094(1) 0.048(1) Uani ? ? O
C5 -0.0813(3) 0.3337(2) 0.9090(2) 0.035(1) Uani ? ? C
O5 -0.0238(3) 0.2378(2) 0.9476(2) 0.050(1) Uani ? ? O
C6 -0.3605(3) 0.4682(2) 0.8847(2) 0.036(1) Uani ? ? C
O6 -0.4781(2) 0.4624(2) 0.9093(2) 0.061(1) Uani ? ? O
C7 0.2501(2) -0.0515(2) 0.6981(1) 0.0203(8) Uani ? ? C
C8 0.2057(2) 0.0726(2) 0.6473(1) 0.0197(8) Uani ? ? C
C9 0.1625(2) 0.1198(2) 0.5516(2) 0.0251(9) Uani ? ? C
C10 0.1171(3) 0.2350(2) 0.5067(2) 0.027(1) Uani ? ? C
C11 0.1158(3) 0.3154(2) 0.5503(2) 0.025(1) Uani ? ? C
C12 0.1567(2) 0.2800(2) 0.6410(2) 0.0220(9) Uani ? ? C
C13 0.1916(2) 0.1588(2) 0.6932(1) 0.0192(8) Uani ? ? C
C14 0.2303(2) 0.1215(2) 0.7928(1) 0.0209(9) Uani ? ? C
N1 0.1610(2) 0.0467(1) 0.8482(1) 0.0204(8) Uani ? ? N
C15 0.1885(3) 0.0035(2) 0.9392(2) 0.025(1) Uani ? ? C
C16 0.2821(3) 0.0381(2) 0.9755(2) 0.029(1) Uani ? ? C
C17 0.3446(3) 0.1173(2) 0.9139(2) 0.036(1) Uani ? ? C
N2 0.3209(2) 0.1597(2) 0.8221(1) 0.0287(8) Uani ? ? N
C18 0.3819(2) -0.0942(2) 0.7601(1) 0.0205(8) Uani ? ? C
C19 0.5052(2) -0.0551(2) 0.7273(2) 0.0253(9) Uani ? ? C
C20 0.6298(2) -0.0956(2) 0.7806(2) 0.031(1) Uani ? ? C
C21 0.6351(2) -0.1768(2) 0.8673(2) 0.031(1) Uani ? ? C
C22 0.5153(2) -0.2177(2) 0.9008(2) 0.026(1) Uani ? ? C
C23 0.3898(2) -0.1764(2) 0.8483(2) 0.0229(9) Uani ? ? C
C24 0.2661(2) -0.1428(2) 0.6462(2) 0.0269(9) Uani ? ? C
C25 0.1235(3) -0.1326(2) 0.6045(2) 0.036(1) Uani ? ? C
C26 0.3135(3) -0.2678(2) 0.7131(2) 0.036(1) Uani ? ? C
C27 0.3928(3) -0.1388(2) 0.5690(2) 0.037(1) Uani ? ? C
C28 0.1690(2) 0.3686(2) 0.6805(2) 0.0229(9) Uani ? ? C
C29 0.0426(2) 0.4347(2) 0.7147(2) 0.0229(9) Uani ? ? C
C30 -0.1082(2) 0.4263(2) 0.7155(2) 0.028(1) Uani ? ? C
C31 -0.2343(2) 0.5245(2) 0.7048(2) 0.026(1) Uani ? ? C
C32 -0.2313(3) 0.6238(2) 0.7239(2) 0.028(1) Uani ? ? C
C33 -0.0962(3) 0.6176(2) 0.7557(2) 0.028(1) Uani ? ? C
C34 0.0278(2) 0.5192(2) 0.7638(2) 0.030(1) Uani ? ? C
C35 0.3215(2) 0.3938(2) 0.6610(2) 0.030(1) Uani ? ? C
C36 0.4427(3) 0.3037(2) 0.6217(2) 0.043(1) Uani ? ? C
C37 0.3851(3) 0.3987(2) 0.7464(2) 0.037(1) Uani ? ? C
C38 0.2940(3) 0.5121(2) 0.5845(2) 0.042(1) Uani ? ? C
H1 0.1660 0.0681 0.5186 0.0322 Uiso calc C9 H
H2 0.0856 0.2618 0.4444 0.0373 Uiso calc C10 H
H3 0.0862 0.3955 0.5166 0.0365 Uiso calc C11 H
H4 0.1432 -0.0514 0.9791 0.0353 Uiso calc C15 H
H5 0.3025 0.0086 1.0400 0.0400 Uiso calc C16 H
H6 0.4081 0.1434 0.9377 0.0447 Uiso calc C17 H
H7 0.5038 0.0001 0.6674 0.0332 Uiso calc C19 H
H8 0.7120 -0.0671 0.7571 0.0403 Uiso calc C20 H
H9 0.7205 -0.2043 0.9037 0.0409 Uiso calc C21 H
H10 0.5187 -0.2745 0.9601 0.0355 Uiso calc C22 H
H11 0.3075 -0.2045 0.8727 0.0298 Uiso calc C23 H
H12 0.1453 -0.1912 0.5750 0.0439 Uiso calc C25 H
H13 0.0483 -0.1417 0.6529 0.0439 Uiso calc C25 H
H14 0.0887 -0.0587 0.5596 0.0439 Uiso calc C25 H
H15 0.3222 -0.3204 0.6799 0.0471 Uiso calc C26 H
H16 0.4074 -0.2844 0.7377 0.0471 Uiso calc C26 H
H17 0.2402 -0.2752 0.7630 0.0471 Uiso calc C26 H
H18 0.4022 -0.1937 0.5379 0.0461 Uiso calc C27 H
H19 0.3695 -0.0635 0.5253 0.0461 Uiso calc C27 H
H20 0.4846 -0.1566 0.5965 0.0461 Uiso calc C27 H
H21 -0.1194 0.3536 0.7234 0.0346 Uiso calc C30 H
H22 -0.3238 0.5249 0.6844 0.0364 Uiso calc C31 H
H23 -0.3164 0.6915 0.7158 0.0400 Uiso calc C32 H
H24 -0.0902 0.6810 0.7717 0.0379 Uiso calc C33 H
H25 0.1058 0.5058 0.8022 0.0372 Uiso calc C34 H
H26 0.5339 0.3213 0.6105 0.0552 Uiso calc C36 H
H27 0.4573 0.2290 0.6655 0.0552 Uiso calc C36 H
H28 0.4118 0.3050 0.5646 0.0552 Uiso calc C36 H
H29 0.4775 0.4144 0.7283 0.0481 Uiso calc C37 H
H30 0.3159 0.4582 0.7695 0.0481 Uiso calc C37 H
H31 0.4012 0.3265 0.7940 0.0481 Uiso calc C37 H
H32 0.3841 0.5314 0.5701 0.0544 Uiso calc C38 H
H33 0.2624 0.5078 0.5298 0.0544 Uiso calc C38 H
H34 0.2184 0.5698 0.6065 0.0544 Uiso calc C38 H

loop_
_atom_site_aniso_label
_atom_site_aniso_U_11
_atom_site_aniso_U_22
_atom_site_aniso_U_33
_atom_site_aniso_U_12
_atom_site_aniso_U_13
_atom_site_aniso_U_23
_atom_site_aniso_type_symbol
MN1 0.0202(1) 0.0251(1) 0.0176(1) -0.0071(1) -0.0026(1) -0.0037(1) Mn
MN2 0.0286(2) 0.0230(1) 0.0228(2) -0.0040(1) -0.0001(1) -0.0076(1) Mn
C1 0.0237(9) 0.035(1) 0.022(1) -0.0097(7) -0.0027(8) -0.0073(8) C
O1 0.0403(7) 0.0389(8) 0.0394(9) -0.0228(5) -0.0064(7) -0.0013(7) O
C2 0.0245(9) 0.041(1) 0.024(1) -0.0117(8) -0.0007(8) -0.0044(9) C
O2 0.0332(8) 0.073(1) 0.0319(9) -0.0159(7) -0.0125(6) -0.0069(8) O
C3 0.028(1) 0.030(1) 0.026(1) -0.0084(8) -0.0025(9) -0.0011(9) C
O3 0.0339(9) 0.045(1) 0.047(1) -0.0013(8) 0.0072(8) -0.0106(9) O
C4 0.027(1) 0.033(1) 0.034(1) -0.0004(9) -0.0025(9) -0.0131(9) C
O4 0.048(1) 0.057(1) 0.0396(9) -0.0015(8) -0.0080(8) -0.0280(7) O
C5 0.055(1) 0.035(1) 0.022(1) -0.003(1) -0.001(1) -0.010(1) C
O5 0.097(2) 0.033(1) 0.038(1) 0.014(1) -0.011(1) -0.0049(9) O
C6 0.045(1) 0.041(1) 0.025(1) -0.0181(8) 0.0013(9) -0.0109(9) C
O6 0.0504(9) 0.090(1) 0.049(1) -0.0410(7) 0.0144(8) -0.0253(9) O
C7 0.0221(8) 0.0193(8) 0.0195(9) -0.0070(6) -0.0014(7) -0.0074(7) C
C8 0.0188(8) 0.0228(8) 0.0179(9) -0.0073(6) 0.0012(7) -0.0074(7) C
C9 0.033(1) 0.0262(9) 0.0183(9) -0.0111(7) -0.0003(8) -0.0096(7) C
C10 0.037(1) 0.031(1) 0.017(1) -0.0108(8) -0.0047(8) -0.0042(8) C
C11 0.035(1) 0.0184(9) 0.025(1) -0.0046(8) -0.0028(9) -0.0026(8) C
C12 0.0227(9) 0.0218(8) 0.0216(9) -0.0058(6) 0.0022(7) -0.0091(7) C
C13 0.0191(8) 0.0186(8) 0.0198(9) -0.0047(6) 0.0005(7) -0.0063(7) C
C14 0.0236(9) 0.0191(8) 0.0203(9) -0.0024(6) -0.0024(7) -0.0098(7) C
N1 0.0227(8) 0.0209(7) 0.0179(8) -0.0033(6) -0.0011(6) -0.0060(6) N
C15 0.031(1) 0.025(1) 0.020(1) -0.0028(8) -0.0009(8) -0.0071(8) C
C16 0.041(1) 0.029(1) 0.020(1) -0.0034(8) -0.0093(8) -0.0092(8) C
C17 0.040(1) 0.035(1) 0.032(1) -0.0088(8) -0.0134(8) -0.0142(8) C
N2 0.0342(8) 0.0263(7) 0.0264(9) -0.0091(6) -0.0066(7) -0.0108(6) N
C18 0.0217(8) 0.0164(7) 0.0243(9) -0.0045(6) -0.0011(7) -0.0100(7) C
C19 0.0250(9) 0.0221(8) 0.029(1) -0.0072(7) 0.0007(8) -0.0087(8) C
C20 0.0220(9) 0.0309(9) 0.043(1) -0.0084(7) -0.0018(9) -0.0150(9) C
C21 0.026(1) 0.032(1) 0.037(1) -0.0038(7) -0.0102(8) -0.0135(8) C
C22 0.029(1) 0.0219(9) 0.027(1) -0.0018(7) -0.0079(8) -0.0070(8) C
C23 0.0259(9) 0.0194(8) 0.024(1) -0.0075(6) -0.0031(7) -0.0057(7) C
C24 0.032(1) 0.0229(8) 0.026(1) -0.0077(7) -0.0056(8) -0.0103(7) C
C25 0.046(1) 0.0322(9) 0.032(1) -0.0165(7) -0.0092(9) -0.0124(8) C
C26 0.049(1) 0.0233(9) 0.042(1) -0.0092(7) -0.0135(9) -0.0148(8) C
C27 0.041(1) 0.036(1) 0.034(1) -0.0067(8) 0.0003(9) -0.0234(8) C
C28 0.0276(9) 0.0202(8) 0.022(1) -0.0074(6) 0.0014(8) -0.0089(7) C
C29 0.0259(9) 0.0198(8) 0.023(1) -0.0059(7) -0.0010(8) -0.0061(7) C
C30 0.031(1) 0.0272(9) 0.025(1) -0.0124(7) 0.0015(8) -0.0102(8) C
C31 0.026(1) 0.033(1) 0.021(1) -0.0083(8) -0.0009(8) -0.0050(9) C
C32 0.031(1) 0.022(1) 0.031(1) -0.0008(8) -0.0006(9) -0.0059(9) C
C33 0.036(1) 0.0203(9) 0.031(1) -0.0085(7) 0.0044(9) -0.0108(8) C
C34 0.028(1) 0.0290(9) 0.032(1) -0.0075(7) -0.0004(8) -0.0154(8) C
C35 0.028(1) 0.0262(9) 0.036(1) -0.0106(7) 0.0054(9) -0.0140(8) C
C36 0.033(1) 0.040(1) 0.061(2) -0.0153(8) 0.016(1) -0.029(1) C
C37 0.031(1) 0.031(1) 0.054(1) -0.0096(8) -0.004(1) -0.0184(9) C
C38 0.043(1) 0.038(1) 0.045(1) -0.0208(8) 0.009(1) -0.011(1) C

loop_
_atom_type_symbol
_atom_type_description
_atom_type_scat_dispersion_real
_atom_type_scat_dispersion_imag
_atom_type_scat_source
C ? 0.002 0.002 International_Tables_Vol_IV_Table_2.3.1
H ? 0.000 0.000 International_Tables_Vol_IV_Table_2.3.1
Mn ? 0.295 0.729 International_Tables_Vol_IV_Table_2.3.1
N ? 0.004 0.003 International_Tables_Vol_IV_Table_2.3.1
O ? 0.008 0.006 International_Tables_Vol_IV_Table_2.3.1

loop_
_geom_angle_atom_site_label_1
_geom_angle_atom_site_label_2
_geom_angle_atom_site_label_3
_geom_angle
_geom_angle_site_symmetry_1
_geom_angle_site_symmetry_2
_geom_angle_site_symmetry_3
_geom_angle_publ_flag
C1 MN1 C2 90.4(1) . . . ?
C1 MN1 C3 97.8(1) . . . ?
C1 MN1 C7 90.0(1) . . . ?
C1 MN1 C8 127.4(1) . . . ?
C1 MN1 N1 100.1(1) . . . ?
C2 MN1 C3 83.6(1) . . . ?
C2 MN1 C7 101.1(1) . . . ?
C2 MN1 C8 90.0(1) . . . ?
C2 MN1 N1 168.3(1) . . . ?
C3 MN1 C7 170.9(1) . . . ?
C3 MN1 C8 134.4(1) . . . ?
C3 MN1 N1 89.7(1) . . . ?
C7 MN1 C8 38.71(8) . . . ?
C7 MN1 N1 84.29(8) . . . ?
C8 MN1 N1 87.84(8) . . . ?
C4 MN2 C5 92.7(1) . . . ?
C4 MN2 C6 88.8(1) . . . ?
C4 MN2 C30 164.1(1) . . . ?
C4 MN2 C31 147.4(1) . . . ?
C4 MN2 C32 109.9(1) . . . ?
C4 MN2 C33 90.5(1) . . . ?
C4 MN2 C34 100.9(1) . . . ?
C5 MN2 C6 93.8(1) . . . ?
C5 MN2 C30 86.5(1) . . . ?
C5 MN2 C31 119.9(1) . . . ?
C5 MN2 C32 153.8(1) . . . ?
C5 MN2 C33 132.1(1) . . . ?
C5 MN2 C34 96.2(1) . . . ?
C6 MN2 C30 107.2(1) . . . ?
C6 MN2 C31 88.8(1) . . . ?
C6 MN2 C32 99.7(1) . . . ?
C6 MN2 C33 134.1(1) . . . ?
C6 MN2 C34 165.8(1) . . . ?
C30 MN2 C31 36.9(1) . . . ?
C30 MN2 C32 68.0(1) . . . ?
C30 MN2 C33 78.41(9) . . . ?
C30 MN2 C34 63.48(9) . . . ?
C31 MN2 C32 38.9(1) . . . ?
C31 MN2 C33 68.6(1) . . . ?
C31 MN2 C34 77.48(9) . . . ?
C32 MN2 C33 38.7(1) . . . ?
C32 MN2 C34 67.3(1) . . . ?
C33 MN2 C34 36.6(1) . . . ?
C8 C7 C18 114.6(2) . . . ?
C8 C7 C24 120.5(2) . . . ?
C18 C7 C24 109.6(2) . . . ?
C7 C8 C9 123.5(2) . . . ?
C7 C8 C13 121.7(2) . . . ?
C9 C8 C13 114.7(2) . . . ?
C8 C9 C10 122.7(2) . . . ?
C9 C10 C11 121.3(2) . . . ?
C10 C11 C12 120.9(2) . . . ?
C11 C12 C13 118.7(2) . . . ?
C11 C12 C28 118.4(2) . . . ?
C13 C12 C28 122.9(2) . . . ?
C8 C13 C12 121.1(2) . . . ?
C8 C13 C14 120.1(2) . . . ?
C12 C13 C14 118.5(2) . . . ?
C13 C14 N1 112.0(2) . . . ?
C13 C14 N2 123.2(2) . . . ?
N1 C14 N2 124.8(2) . . . ?
C14 N1 C15 118.6(2) . . . ?
N1 C15 C16 120.4(2) . . . ?
C15 C16 C17 116.9(2) . . . ?
C16 C17 N2 123.5(2) . . . ?
C14 N2 C17 115.8(2) . . . ?
C7 C18 C19 119.7(2) . . . ?
C7 C18 C23 122.9(2) . . . ?
C19 C18 C23 117.3(2) . . . ?
C18 C19 C20 121.2(2) . . . ?
C19 C20 C21 120.5(2) . . . ?
C20 C21 C22 119.4(2) . . . ?
C21 C22 C23 120.3(2) . . . ?
C18 C23 C22 121.4(2) . . . ?
C7 C24 C25 116.3(2) . . . ?
C7 C24 C26 111.5(2) . . . ?
C7 C24 C27 109.6(2) . . . ?
C25 C24 C26 103.7(2) . . . ?
C25 C24 C27 109.5(2) . . . ?
C26 C24 C27 105.6(2) . . . ?
C12 C28 C29 118.4(2) . . . ?
C12 C28 C35 116.5(2) . . . ?
C29 C28 C35 124.0(2) . . . ?
C28 C29 C30 124.4(2) . . . ?
C28 C29 C34 128.4(2) . . . ?
C30 C29 C34 107.1(2) . . . ?
C29 C30 C31 120.4(2) . . . ?
C30 C31 C32 121.1(2) . . . ?
C31 C32 C33 117.0(2) . . . ?
C32 C33 C34 120.2(2) . . . ?
C29 C34 C33 122.2(2) . . . ?
C28 C35 C36 111.4(2) . . . ?
C28 C35 C37 115.1(2) . . . ?
C28 C35 C38 106.3(2) . . . ?
C36 C35 C37 107.3(2) . . . ?
C36 C35 C38 107.4(2) . . . ?
C37 C35 C38 109.0(2) . . . ?

loop_
_geom_bond_atom_site_label_1
_geom_bond_atom_site_label_2
_geom_bond_distance
_geom_bond_site_symmetry_1
_geom_bond_site_symmetry_2
_geom_bond_publ_flag
MN1 C1 1.782(3) . . ?
MN1 C2 1.805(3) . . ?
MN1 C3 1.821(3) . . ?
MN1 C7 2.219(2) . . ?
MN1 C8 2.210(2) . . ?
MN1 N1 2.012(2) . . ?
MN2 C4 1.809(3) . . ?
MN2 C5 1.792(3) . . ?
MN2 C6 1.804(3) . . ?
MN2 C30 2.253(3) . . ?
MN2 C31 2.143(3) . . ?
MN2 C32 2.118(3) . . ?
MN2 C33 2.143(2) . . ?
MN2 C34 2.258(3) . . ?
C1 O1 1.158(3) . . ?
C2 O2 1.146(3) . . ?
C3 O3 1.148(3) . . ?
C4 O4 1.147(3) . . ?
C5 O5 1.151(3) . . ?
C6 O6 1.145(3) . . ?
C7 C8 1.468(3) . . ?
C7 C18 1.520(3) . . ?
C7 C24 1.579(3) . . ?
C8 C9 1.440(3) . . ?
C8 C13 1.459(3) . . ?
C9 C10 1.356(4) . . ?
C10 C11 1.402(4) . . ?
C11 C12 1.372(3) . . ?
C12 C13 1.444(3) . . ?
C12 C28 1.503(3) . . ?
C13 C14 1.490(3) . . ?
C14 N1 1.344(3) . . ?
C14 N2 1.323(3) . . ?
N1 C15 1.337(3) . . ?
C15 C16 1.377(4) . . ?
C16 C17 1.374(4) . . ?
C17 N2 1.341(3) . . ?
C18 C19 1.394(3) . . ?
C18 C23 1.398(3) . . ?
C19 C20 1.388(3) . . ?
C20 C21 1.379(4) . . ?
C21 C22 1.379(4) . . ?
C22 C23 1.387(3) . . ?
C24 C25 1.535(3) . . ?
C24 C26 1.546(4) . . ?
C24 C27 1.546(4) . . ?
C28 C29 1.353(3) . . ?
C28 C35 1.561(3) . . ?
C29 C30 1.477(3) . . ?
C29 C34 1.473(4) . . ?
C30 C31 1.394(4) . . ?
C31 C32 1.418(4) . . ?
C32 C33 1.413(4) . . ?
C33 C34 1.387(4) . . ?
C35 C36 1.534(4) . . ?
C35 C37 1.543(4) . . ?
C35 C38 1.546(4) . . ?

loop_
_geom_contact_atom_site_label_1
_geom_contact_atom_site_label_2
_geom_contact_distance
_geom_contact_site_symmetry_1
_geom_contact_site_symmetry_2
_geom_contact_publ_flag
? ? ? ? ? ?
